data_7023126
loop_
_publ_author_name
'Wang, Chao-Hsiang'
'Li, Chen-Yu'
'Huang, Bor-Hunn'
'Lin, Chu-Chieh'
'Ko, Bao-Tsan'

_publ_section_title
;
 Synthesis and structural determination of zinc complexes based on an
 anilido-aldimine ligand containing an O-donor pendant arm: zinc alkoxide
 derivative as an efficient initiator for ring-opening polymerization of
 cyclic esters.
;
_journal_issue 30
_journal_name_full 'Dalton transactions (Cambridge, England : 2003)'
_journal_page_first 10875
_journal_page_last 10884
_journal_paper_doi 10.1039/c3dt50756d
_journal_volume 42
_journal_year 2013
_chemical_formula_moiety 'C58 H72 N4 O4 Zn2'
_chemical_formula_sum 'C58 H72 N4 O4 Zn2'
_chemical_formula_weight 1019.94
_chemical_name_systematic
; 
 ? 
;
_space_group_IT_number 2
_symmetry_cell_setting triclinic
_symmetry_space_group_name_Hall '-P 1'
_symmetry_space_group_name_H-M 'P -1'
_atom_sites_solution_hydrogens geom
_atom_sites_solution_primary direct
_atom_sites_solution_secondary difmap
_audit_creation_method SHELXL-97
_cell_angle_alpha 104.2100(10)
_cell_angle_beta 108.1830(10)
_cell_angle_gamma 103.9290(10)
_cell_formula_units_Z 1
_cell_length_a 9.4830(3)
_cell_length_b 12.5950(4)
_cell_length_c 12.6403(4)
_cell_measurement_reflns_used 9536
_cell_measurement_temperature 100(2)
_cell_measurement_theta_max 28.320
_cell_measurement_theta_min 2.373
_cell_volume 1305.32(7)
_computing_cell_refinement 'SAINT V7.68A (Bruker AXS, 2009)'
_computing_data_collection 'APEX2 (Bruker AXS, 2010)'
_computing_data_reduction 'SAINT V7.68A (Bruker AXS, 2009)'
_computing_molecular_graphics 'SHELXTL (Sheldrick, 2008)'
_computing_publication_material 'SHELXTL (Sheldrick, 2008)'
_computing_structure_refinement 'SHELXL-97 (Sheldrick, 2008)'
_computing_structure_solution 'SHELXS-97 (Sheldrick, 2008)'
_diffrn_ambient_temperature 100(2)
_diffrn_detector_area_resol_mean 8.3333
_diffrn_measured_fraction_theta_full 0.989
_diffrn_measured_fraction_theta_max 0.989
_diffrn_measurement_device_type 'Bruker APEX-II CCD'
_diffrn_measurement_method '\f and \w scans'
_diffrn_radiation_monochromator graphite
_diffrn_radiation_source 'fine-focus sealed tube'
_diffrn_radiation_type MoK\a
_diffrn_radiation_wavelength 0.71073
_diffrn_reflns_av_R_equivalents 0.0197
_diffrn_reflns_av_unetI/netI 0.0173
_diffrn_reflns_limit_h_max 12
_diffrn_reflns_limit_h_min -12
_diffrn_reflns_limit_k_max 16
_diffrn_reflns_limit_k_min -16
_diffrn_reflns_limit_l_max 16
_diffrn_reflns_limit_l_min -16
_diffrn_reflns_number 23060
_diffrn_reflns_theta_full 28.35
_diffrn_reflns_theta_max 28.35
_diffrn_reflns_theta_min 1.78
_exptl_absorpt_coefficient_mu 0.968
_exptl_absorpt_correction_T_max 0.8684
_exptl_absorpt_correction_T_min 0.7599
_exptl_absorpt_correction_type multi-scan
_exptl_absorpt_process_details 'SADABS V2008/1 (Bruker AXS, 2008)'
_exptl_crystal_colour colourless
_exptl_crystal_density_diffrn 1.297
_exptl_crystal_density_meas ?
_exptl_crystal_density_method 'not measured'
_exptl_crystal_description lamellar
_exptl_crystal_F_000 540
_exptl_crystal_size_max 0.30
_exptl_crystal_size_mid 0.25
_exptl_crystal_size_min 0.15
_refine_diff_density_max 2.306
_refine_diff_density_min -0.644
_refine_diff_density_rms 0.072
_refine_ls_extinction_method none
_refine_ls_goodness_of_fit_ref 1.050
_refine_ls_hydrogen_treatment constr
_refine_ls_matrix_type full
_refine_ls_number_parameters 312
_refine_ls_number_reflns 6458
_refine_ls_number_restraints 0
_refine_ls_restrained_S_all 1.050
_refine_ls_R_factor_all 0.0386
_refine_ls_R_factor_gt 0.0359
_refine_ls_shift/su_max 0.001
_refine_ls_shift/su_mean 0.000
_refine_ls_structure_factor_coef Fsqd
_refine_ls_weighting_details 'calc w=1/[\s^2^(Fo^2^)+(0.0503P)^2^+1.4069P] where P=(Fo^2^+2Fc^2^)/3'
_refine_ls_weighting_scheme calc
_refine_ls_wR_factor_gt 0.0942
_refine_ls_wR_factor_ref 0.0964
_reflns_number_gt 6056
_reflns_number_total 6458
_reflns_threshold_expression >2sigma(I)
_cod_data_source_file c3dt50756d.txt
_cod_data_source_block mo17_0m
_cod_depositor_comments
;
The following automatic conversions were performed:

'_exptl_crystal_density_meas' value 'not measured' was changed to '?'
- the value is perceived as not measured.

Automatic conversion script
Id: cif_fix_values 3008 2015-01-20 13:52:24Z robertas 
;
_cod_database_code 7023126

loop_
_symmetry_equiv_pos_as_xyz
'x, y, z'
'-x, -y, -z'

loop_
_atom_site_label
_atom_site_type_symbol
_atom_site_fract_x
_atom_site_fract_y
_atom_site_fract_z
_atom_site_U_iso_or_equiv
_atom_site_adp_type
_atom_site_occupancy
_atom_site_symmetry_multiplicity
_atom_site_calc_flag
_atom_site_refinement_flags
Zn1 Zn 0.58910(2) 0.629759(16) 0.553220(16) 0.01368(7) Uani 1 1 d .
O1 O 0.45512(16) 0.86968(12) 0.35852(12) 0.0228(3) Uani 1 1 d .
O2 O 0.62631(14) 0.47978(11) 0.50799(12) 0.0172(2) Uani 1 1 d .
N1 N 0.62382(17) 0.73045(12) 0.45656(12) 0.0140(3) Uani 1 1 d .
N2 N 0.71261(17) 0.75415(13) 0.70808(12) 0.0149(3) Uani 1 1 d .
C1 C 0.5237(2) 0.69912(15) 0.33068(15) 0.0177(3) Uani 1 1 d .
H1A H 0.4803 0.6132 0.2921 0.021 Uiso 1 1 calc R
H1B H 0.5880 0.7316 0.2901 0.021 Uiso 1 1 calc R
C2 C 0.3891(2) 0.74676(16) 0.31893(16) 0.0204(3) Uani 1 1 d .
H2A H 0.3130 0.7161 0.2351 0.024 Uiso 1 1 calc R
H2B H 0.3324 0.7229 0.3677 0.024 Uiso 1 1 calc R
C3 C 0.3406(2) 0.92290(19) 0.36589(19) 0.0271(4) Uani 1 1 d .
H3A H 0.2518 0.8924 0.2884 0.041 Uiso 1 1 calc R
H3B H 0.3887 1.0076 0.3889 0.041 Uiso 1 1 calc R
H3C H 0.3023 0.9054 0.4254 0.041 Uiso 1 1 calc R
C4 C 0.7423(2) 0.82680(14) 0.50388(14) 0.0144(3) Uani 1 1 d .
H4 H 0.7607 0.8661 0.4516 0.017 Uiso 1 1 calc R
C5 C 0.85021(19) 0.88205(14) 0.62668(14) 0.0143(3) Uani 1 1 d .
C6 C 0.9785(2) 0.98104(15) 0.64970(15) 0.0184(3) Uani 1 1 d .
H6 H 0.9880 1.0024 0.5845 0.022 Uiso 1 1 calc R
C7 C 1.0903(2) 1.04806(16) 0.76167(16) 0.0210(3) Uani 1 1 d .
H7 H 1.1771 1.1129 0.7740 0.025 Uiso 1 1 calc R
C8 C 1.0718(2) 1.01754(16) 0.85699(16) 0.0199(3) Uani 1 1 d .
H8 H 1.1470 1.0628 0.9354 0.024 Uiso 1 1 calc R
C9 C 0.9473(2) 0.92349(16) 0.83933(15) 0.0182(3) Uani 1 1 d .
H9 H 0.9373 0.9070 0.9066 0.022 Uiso 1 1 calc R
C10 C 0.83203(19) 0.84936(14) 0.72398(14) 0.0142(3) Uani 1 1 d .
C11 C 0.6887(2) 0.73814(15) 0.81053(15) 0.0167(3) Uani 1 1 d .
C12 C 0.7749(3) 0.6825(2) 0.87648(19) 0.0302(4) Uani 1 1 d .
C13 C 0.9177(3) 0.6568(2) 0.8565(2) 0.0328(5) Uani 1 1 d .
H13 H 0.9352 0.6877 0.7942 0.039 Uiso 1 1 calc R
C14 C 0.8803(3) 0.5256(2) 0.8118(2) 0.0392(5) Uani 1 1 d .
H14A H 0.8650 0.4942 0.8726 0.059 Uiso 1 1 calc R
H14B H 0.9682 0.5088 0.7948 0.059 Uiso 1 1 calc R
H14C H 0.7835 0.4893 0.7391 0.059 Uiso 1 1 calc R
C15 C 1.0735(3) 0.7134(2) 0.9709(2) 0.0367(5) Uani 1 1 d .
H15A H 1.0613 0.6788 1.0304 0.055 Uiso 1 1 calc R
H15B H 1.0960 0.7976 1.0027 0.055 Uiso 1 1 calc R
H15C H 1.1611 0.6992 0.9514 0.055 Uiso 1 1 calc R
C16 C 0.7355(3) 0.6562(2) 0.9670(2) 0.0349(5) Uani 1 1 d .
H16 H 0.7902 0.6161 1.0099 0.042 Uiso 1 1 calc R
C17 C 0.6176(3) 0.68779(18) 0.99535(17) 0.0261(4) Uani 1 1 d .
H17 H 0.5883 0.6660 1.0544 0.031 Uiso 1 1 calc R
C18 C 0.5434(2) 0.75107(17) 0.93721(16) 0.0219(4) Uani 1 1 d .
H18 H 0.4682 0.7773 0.9607 0.026 Uiso 1 1 calc R
C19 C 0.5765(2) 0.77742(15) 0.84438(15) 0.0171(3) Uani 1 1 d .
C20 C 0.4965(2) 0.85075(18) 0.78550(16) 0.0237(4) Uani 1 1 d .
H20 H 0.4968 0.8332 0.7040 0.028 Uiso 1 1 calc R
C21 C 0.5906(3) 0.98057(19) 0.8552(2) 0.0306(4) Uani 1 1 d .
H21A H 0.5924 0.9998 0.9357 0.046 Uiso 1 1 calc R
H21B H 0.5405 1.0273 0.8151 0.046 Uiso 1 1 calc R
H21C H 0.6990 0.9977 0.8595 0.046 Uiso 1 1 calc R
C22 C 0.3244(3) 0.8255(2) 0.7732(2) 0.0332(5) Uani 1 1 d .
H22A H 0.2668 0.7413 0.7364 0.050 Uiso 1 1 calc R
H22B H 0.2742 0.8655 0.7234 0.050 Uiso 1 1 calc R
H22C H 0.3222 0.8537 0.8520 0.050 Uiso 1 1 calc R
C23 C 0.7618(2) 0.46322(15) 0.49187(16) 0.0176(3) Uani 1 1 d .
H23A H 0.7347 0.3808 0.4433 0.021 Uiso 1 1 calc R
H23B H 0.8456 0.4799 0.5701 0.021 Uiso 1 1 calc R
C24 C 0.8232(2) 0.54155(15) 0.43139(16) 0.0167(3) Uani 1 1 d .
C25 C 0.9500(2) 0.64532(16) 0.49700(18) 0.0216(4) Uani 1 1 d .
H25 H 1.0004 0.6661 0.5806 0.026 Uiso 1 1 calc R
C26 C 1.0036(2) 0.71904(18) 0.4412(2) 0.0296(4) Uani 1 1 d .
H26 H 1.0904 0.7898 0.4868 0.036 Uiso 1 1 calc R
C27 C 0.9309(3) 0.6895(2) 0.3196(2) 0.0341(5) Uani 1 1 d .
H27 H 0.9682 0.7394 0.2814 0.041 Uiso 1 1 calc R
C28 C 0.8034(3) 0.5867(2) 0.2538(2) 0.0319(5) Uani 1 1 d .
H28 H 0.7527 0.5665 0.1703 0.038 Uiso 1 1 calc R
C29 C 0.7493(2) 0.51313(17) 0.30908(17) 0.0234(4) Uani 1 1 d .
H29 H 0.6615 0.4430 0.2634 0.028 Uiso 1 1 calc R

loop_
_atom_site_aniso_label
_atom_site_aniso_U_11
_atom_site_aniso_U_22
_atom_site_aniso_U_33
_atom_site_aniso_U_23
_atom_site_aniso_U_13
_atom_site_aniso_U_12
Zn1 0.01301(10) 0.01383(10) 0.01699(11) 0.00675(7) 0.00754(8) 0.00576(7)
O1 0.0207(6) 0.0213(6) 0.0284(7) 0.0099(5) 0.0083(5) 0.0114(5)
O2 0.0128(5) 0.0160(5) 0.0270(6) 0.0080(5) 0.0110(5) 0.0074(4)
N1 0.0147(6) 0.0156(6) 0.0135(6) 0.0053(5) 0.0058(5) 0.0075(5)
N2 0.0152(6) 0.0182(7) 0.0138(6) 0.0071(5) 0.0074(5) 0.0061(5)
C1 0.0186(8) 0.0188(8) 0.0139(7) 0.0041(6) 0.0048(6) 0.0076(6)
C2 0.0173(8) 0.0197(8) 0.0204(8) 0.0057(7) 0.0033(7) 0.0067(7)
C3 0.0278(10) 0.0303(10) 0.0314(10) 0.0132(8) 0.0134(8) 0.0187(8)
C4 0.0164(7) 0.0169(7) 0.0148(7) 0.0077(6) 0.0086(6) 0.0084(6)
C5 0.0142(7) 0.0158(7) 0.0149(7) 0.0058(6) 0.0067(6) 0.0065(6)
C6 0.0198(8) 0.0197(8) 0.0172(8) 0.0077(6) 0.0093(7) 0.0056(7)
C7 0.0187(8) 0.0198(8) 0.0207(8) 0.0055(7) 0.0075(7) 0.0023(7)
C8 0.0184(8) 0.0217(8) 0.0156(8) 0.0035(6) 0.0048(6) 0.0055(7)
C9 0.0196(8) 0.0226(8) 0.0137(7) 0.0070(6) 0.0074(6) 0.0077(7)
C10 0.0147(7) 0.0168(7) 0.0149(7) 0.0064(6) 0.0076(6) 0.0084(6)
C11 0.0178(8) 0.0195(8) 0.0163(7) 0.0083(6) 0.0094(6) 0.0070(6)
C12 0.0426(12) 0.0396(11) 0.0310(10) 0.0241(9) 0.0245(9) 0.0269(10)
C13 0.0358(11) 0.0334(11) 0.0318(11) 0.0163(9) 0.0121(9) 0.0127(9)
C14 0.0418(13) 0.0366(12) 0.0433(13) 0.0151(10) 0.0168(11) 0.0192(10)
C15 0.0225(10) 0.0397(12) 0.0356(12) 0.0067(10) 0.0053(9) 0.0047(9)
C16 0.0535(14) 0.0423(12) 0.0337(11) 0.0277(10) 0.0278(11) 0.0296(11)
C17 0.0325(10) 0.0280(10) 0.0204(9) 0.0110(7) 0.0158(8) 0.0051(8)
C18 0.0178(8) 0.0293(9) 0.0163(8) 0.0041(7) 0.0093(7) 0.0046(7)
C19 0.0146(7) 0.0203(8) 0.0133(7) 0.0032(6) 0.0048(6) 0.0045(6)
C20 0.0265(9) 0.0341(10) 0.0170(8) 0.0088(7) 0.0102(7) 0.0193(8)
C21 0.0352(11) 0.0301(10) 0.0398(12) 0.0185(9) 0.0218(10) 0.0179(9)
C22 0.0249(10) 0.0387(12) 0.0292(10) 0.0008(9) 0.0047(8) 0.0185(9)
C23 0.0143(7) 0.0199(8) 0.0245(8) 0.0097(7) 0.0107(7) 0.0099(6)
C24 0.0140(7) 0.0187(8) 0.0229(8) 0.0080(6) 0.0104(6) 0.0100(6)
C25 0.0162(8) 0.0219(8) 0.0289(9) 0.0073(7) 0.0106(7) 0.0094(7)
C26 0.0221(9) 0.0214(9) 0.0540(13) 0.0153(9) 0.0224(9) 0.0099(7)
C27 0.0392(12) 0.0373(11) 0.0571(14) 0.0331(11) 0.0366(11) 0.0255(10)
C28 0.0405(12) 0.0442(12) 0.0304(10) 0.0223(9) 0.0226(9) 0.0261(10)
C29 0.0239(9) 0.0262(9) 0.0226(9) 0.0079(7) 0.0107(7) 0.0117(7)

loop_
_atom_type_symbol
_atom_type_description
_atom_type_scat_dispersion_real
_atom_type_scat_dispersion_imag
_atom_type_scat_source
C C 0.0033 0.0016 'International Tables Vol C Tables 4.2.6.8 and 6.1.1.4'
H H 0.0000 0.0000 'International Tables Vol C Tables 4.2.6.8 and 6.1.1.4'
N N 0.0061 0.0033 'International Tables Vol C Tables 4.2.6.8 and 6.1.1.4'
O O 0.0106 0.0060 'International Tables Vol C Tables 4.2.6.8 and 6.1.1.4'
Zn Zn 0.2839 1.4301 'International Tables Vol C Tables 4.2.6.8 and 6.1.1.4'

loop_
_geom_angle_atom_site_label_1
_geom_angle_atom_site_label_2
_geom_angle_atom_site_label_3
_geom_angle
_geom_angle_site_symmetry_1
_geom_angle_site_symmetry_3
O2 Zn1 N2 129.24(6) 2_666 .
O2 Zn1 O2 79.82(5) 2_666 .
N2 Zn1 O2 123.49(6) . .
O2 Zn1 N1 114.40(6) 2_666 .
N2 Zn1 N1 95.77(6) . .
O2 Zn1 N1 115.84(5) . .
O2 Zn1 Zn1 40.31(3) 2_666 2_666
N2 Zn1 Zn1 140.50(4) . 2_666
O2 Zn1 Zn1 39.51(4) . 2_666
N1 Zn1 Zn1 123.61(4) . 2_666
C2 O1 C3 111.66(15) . .
C23 O2 Zn1 130.17(11) . 2_666
C23 O2 Zn1 127.05(11) . .
Zn1 O2 Zn1 100.18(5) 2_666 .
C4 N1 C1 116.55(14) . .
C4 N1 Zn1 119.79(11) . .
C1 N1 Zn1 123.63(11) . .
C10 N2 C11 118.58(14) . .
C10 N2 Zn1 122.10(11) . .
C11 N2 Zn1 118.93(11) . .
N1 C1 C2 110.17(14) . .
N1 C1 H1A 109.6 . .
C2 C1 H1A 109.6 . .
N1 C1 H1B 109.6 . .
C2 C1 H1B 109.6 . .
H1A C1 H1B 108.1 . .
O1 C2 C1 107.66(14) . .
O1 C2 H2A 110.2 . .
C1 C2 H2A 110.2 . .
O1 C2 H2B 110.2 . .
C1 C2 H2B 110.2 . .
H2A C2 H2B 108.5 . .
O1 C3 H3A 109.5 . .
O1 C3 H3B 109.5 . .
H3A C3 H3B 109.5 . .
O1 C3 H3C 109.5 . .
H3A C3 H3C 109.5 . .
H3B C3 H3C 109.5 . .
N1 C4 C5 127.71(15) . .
N1 C4 H4 116.1 . .
C5 C4 H4 116.1 . .
C6 C5 C10 119.33(15) . .
C6 C5 C4 114.60(15) . .
C10 C5 C4 125.96(15) . .
C7 C6 C5 123.23(16) . .
C7 C6 H6 118.4 . .
C5 C6 H6 118.4 . .
C6 C7 C8 117.65(17) . .
C6 C7 H7 121.2 . .
C8 C7 H7 121.2 . .
C9 C8 C7 121.25(16) . .
C9 C8 H8 119.4 . .
C7 C8 H8 119.4 . .
C8 C9 C10 122.67(16) . .
C8 C9 H9 118.7 . .
C10 C9 H9 118.7 . .
N2 C10 C9 121.77(15) . .
N2 C10 C5 122.42(15) . .
C9 C10 C5 115.81(15) . .
C12 C11 C19 120.02(16) . .
C12 C11 N2 120.55(15) . .
C19 C11 N2 119.43(15) . .
C16 C12 C11 118.89(19) . .
C16 C12 C13 119.15(19) . .
C11 C12 C13 121.85(17) . .
C14 C13 C12 109.2(2) . .
C14 C13 C15 108.80(19) . .
C12 C13 C15 113.24(19) . .
C14 C13 H13 108.5 . .
C12 C13 H13 108.5 . .
C15 C13 H13 108.5 . .
C13 C14 H14A 109.5 . .
C13 C14 H14B 109.5 . .
H14A C14 H14B 109.5 . .
C13 C14 H14C 109.5 . .
H14A C14 H14C 109.5 . .
H14B C14 H14C 109.5 . .
C13 C15 H15A 109.5 . .
C13 C15 H15B 109.5 . .
H15A C15 H15B 109.5 . .
C13 C15 H15C 109.5 . .
H15A C15 H15C 109.5 . .
H15B C15 H15C 109.5 . .
C17 C16 C12 121.03(19) . .
C17 C16 H16 119.5 . .
C12 C16 H16 119.5 . .
C18 C17 C16 119.59(18) . .
C18 C17 H17 120.2 . .
C16 C17 H17 120.2 . .
C17 C18 C19 121.36(17) . .
C17 C18 H18 119.3 . .
C19 C18 H18 119.3 . .
C18 C19 C11 118.70(16) . .
C18 C19 C20 119.75(16) . .
C11 C19 C20 121.51(16) . .
C19 C20 C21 109.92(16) . .
C19 C20 C22 113.43(18) . .
C21 C20 C22 109.35(16) . .
C19 C20 H20 108.0 . .
C21 C20 H20 108.0 . .
C22 C20 H20 108.0 . .
C20 C21 H21A 109.5 . .
C20 C21 H21B 109.5 . .
H21A C21 H21B 109.5 . .
C20 C21 H21C 109.5 . .
H21A C21 H21C 109.5 . .
H21B C21 H21C 109.5 . .
C20 C22 H22A 109.5 . .
C20 C22 H22B 109.5 . .
H22A C22 H22B 109.5 . .
C20 C22 H22C 109.5 . .
H22A C22 H22C 109.5 . .
H22B C22 H22C 109.5 . .
O2 C23 C24 111.33(13) . .
O2 C23 H23A 109.4 . .
C24 C23 H23A 109.4 . .
O2 C23 H23B 109.4 . .
C24 C23 H23B 109.4 . .
H23A C23 H23B 108.0 . .
C25 C24 C29 119.00(17) . .
C25 C24 C23 120.67(16) . .
C29 C24 C23 120.28(16) . .
C24 C25 C26 120.53(19) . .
C24 C25 H25 119.7 . .
C26 C25 H25 119.7 . .
C27 C26 C25 120.1(2) . .
C27 C26 H26 119.9 . .
C25 C26 H26 119.9 . .
C26 C27 C28 119.68(19) . .
C26 C27 H27 120.2 . .
C28 C27 H27 120.2 . .
C27 C28 C29 120.4(2) . .
C27 C28 H28 119.8 . .
C29 C28 H28 119.8 . .
C28 C29 C24 120.30(19) . .
C28 C29 H29 119.9 . .
C24 C29 H29 119.9 . .

loop_
_geom_bond_atom_site_label_1
_geom_bond_atom_site_label_2
_geom_bond_distance
_geom_bond_site_symmetry_2
Zn1 O2 1.9512(12) 2_666
Zn1 N2 1.9591(15) .
Zn1 O2 1.9841(12) .
Zn1 N1 2.0051(14) .
Zn1 Zn1 3.0187(4) 2_666
O1 C2 1.413(2) .
O1 C3 1.421(2) .
O2 C23 1.4172(19) .
O2 Zn1 1.9513(12) 2_666
N1 C4 1.289(2) .
N1 C1 1.469(2) .
N2 C10 1.359(2) .
N2 C11 1.435(2) .
C1 C2 1.519(2) .
C1 H1A 0.9900 .
C1 H1B 0.9900 .
C2 H2A 0.9900 .
C2 H2B 0.9900 .
C3 H3A 0.9800 .
C3 H3B 0.9800 .
C3 H3C 0.9800 .
C4 C5 1.441(2) .
C4 H4 0.9500 .
C5 C6 1.411(2) .
C5 C10 1.435(2) .
C6 C7 1.373(3) .
C6 H6 0.9500 .
C7 C8 1.399(3) .
C7 H7 0.9500 .
C8 C9 1.371(3) .
C8 H8 0.9500 .
C9 C10 1.428(2) .
C9 H9 0.9500 .
C11 C12 1.411(3) .
C11 C19 1.412(2) .
C12 C16 1.397(3) .
C12 C13 1.545(3) .
C13 C14 1.519(3) .
C13 C15 1.561(3) .
C13 H13 1.0000 .
C14 H14A 0.9800 .
C14 H14B 0.9800 .
C14 H14C 0.9800 .
C15 H15A 0.9800 .
C15 H15B 0.9800 .
C15 H15C 0.9800 .
C16 C17 1.389(3) .
C16 H16 0.9500 .
C17 C18 1.381(3) .
C17 H17 0.9500 .
C18 C19 1.399(2) .
C18 H18 0.9500 .
C19 C20 1.518(2) .
C20 C21 1.532(3) .
C20 C22 1.535(3) .
C20 H20 1.0000 .
C21 H21A 0.9800 .
C21 H21B 0.9800 .
C21 H21C 0.9800 .
C22 H22A 0.9800 .
C22 H22B 0.9800 .
C22 H22C 0.9800 .
C23 C24 1.506(2) .
C23 H23A 0.9900 .
C23 H23B 0.9900 .
C24 C25 1.389(3) .
C24 C29 1.393(3) .
C25 C26 1.391(3) .
C25 H25 0.9500 .
C26 C27 1.382(4) .
C26 H26 0.9500 .
C27 C28 1.385(4) .
C27 H27 0.9500 .
C28 C29 1.387(3) .
C28 H28 0.9500 .
C29 H29 0.9500 .
